data_7016942
loop_
_publ_author_name
'Inglis, Ross'
'Houton, Edel'
'Liu, Junjie'
'Prescimone, Alessandro'
'Cano, Joan'
'Piligkos, Stergios'
'Hill, Stephen'
'Jones, Leigh F.'
'Brechin, Euan K.'

_publ_section_title
;
 Accidentally on purpose: construction of a ferromagnetic, oxime-based
 [Mn(III)(2)] dimer.
;
_journal_issue 39
_journal_name_full 'Dalton transactions (Cambridge, England : 2003)'
_journal_page_first 9999
_journal_page_last 10006
_journal_paper_doi 10.1039/c1dt11118c
_journal_volume 40
_journal_year 2011
_chemical_compound_source 'Ross Inglis'
_chemical_formula_moiety '[Mn2Zn2(Ph-SaOH)4(Ph-SaO)2(hmp)2].3.6MeCN'
_chemical_formula_sum 'C97.2 H80.8 Mn2 N11.6 O14 Zn2'
_chemical_formula_weight 1875.99
_space_group_IT_number 2
_symmetry_cell_setting triclinic
_symmetry_space_group_name_Hall '-P 1'
_symmetry_space_group_name_H-M 'P -1'
_atom_sites_solution_hydrogens geom
_atom_sites_solution_primary direct
_audit_creation_date 11-04-22
_audit_creation_method CRYSTALS_ver_14.05
_cell_angle_alpha 65.129(4)
_cell_angle_beta 75.544(3)
_cell_angle_gamma 83.928(3)
_cell_formula_units_Z 1
_cell_length_a 13.0797(4)
_cell_length_b 13.1844(6)
_cell_length_c 14.1897(6)
_cell_measurement_reflns_used 23461
_cell_measurement_temperature 100.0
_cell_measurement_theta_max 73.8891
_cell_measurement_theta_min 3.4867
_cell_volume 2149.76(17)
_computing_cell_refinement
;
CrysAlisPro, Oxford Diffraction Ltd.,
Version 1.171.34.44 (release 25-10-2010 CrysAlis171 .NET)
(compiled Oct 25 2010,18:11:34)
;
_computing_data_collection
;
CrysAlisPro, Oxford Diffraction Ltd.,
Version 1.171.34.44 (release 25-10-2010 CrysAlis171 .NET)
(compiled Oct 25 2010,18:11:34)
;
_computing_data_reduction
;
CrysAlisPro, Oxford Diffraction Ltd.,
Version 1.171.34.44 (release 25-10-2010 CrysAlis171 .NET)
(compiled Oct 25 2010,18:11:34)
;
_computing_molecular_graphics 'CAMERON (Watkin et al., 1996)'
_computing_publication_material 'CRYSTALS (Betteridge et al., 2003)'
_computing_structure_refinement 'CRYSTALS (Betteridge et al., 2003)'
_computing_structure_solution 'SIR92 (Altomare et al., 1994)'
_diffrn_ambient_temperature 100.0
_diffrn_detector_area_resol_mean 10.3147
_diffrn_measured_fraction_theta_full 0.995
_diffrn_measured_fraction_theta_max 0.972
_diffrn_measurement_device_type 'SuperNova, Dual, Cu at zero, Atlas'
_diffrn_measurement_method \w
_diffrn_radiation_monochromator mirror
_diffrn_radiation_source 'SuperNova (Cu) X-ray Source'
_diffrn_radiation_type 'Cu K\a'
_diffrn_radiation_wavelength 1.5418
_diffrn_reflns_av_R_equivalents 0.0324
_diffrn_reflns_av_sigmaI/netI 0.0617
_diffrn_reflns_limit_h_max 16
_diffrn_reflns_limit_h_min -15
_diffrn_reflns_limit_k_max 16
_diffrn_reflns_limit_k_min -16
_diffrn_reflns_limit_l_max 17
_diffrn_reflns_limit_l_min -17
_diffrn_reflns_number 34750
_diffrn_reflns_theta_full 69.611
_diffrn_reflns_theta_max 74.054
_diffrn_reflns_theta_min 3.490
_diffrn_standards_number 0
_exptl_absorpt_coefficient_mu 3.574
_exptl_absorpt_correction_T_max 1.00000
_exptl_absorpt_correction_T_min 0.83120
_exptl_absorpt_correction_type multi-scan
_exptl_absorpt_process_details
;
CrysAlisPro, Oxford Diffraction Ltd.,
Version 1.171.34.44 (release 25-10-2010 CrysAlis171 .NET)
(compiled Oct 25 2010,18:11:34)
Empirical absorption correction using spherical harmonics,
implemented in SCALE3 ABSPACK scaling algorithm.
;
_exptl_crystal_colour black
_exptl_crystal_density_diffrn 1.449
_exptl_crystal_density_method 'not measured'
_exptl_crystal_description block
_exptl_crystal_F_000 967.200
_exptl_crystal_recrystallization_method
;
Slow evaporation of a MeCN solution
;
_exptl_crystal_size_max 0.211
_exptl_crystal_size_mid 0.087
_exptl_crystal_size_min 0.078
_refine_diff_density_max 0.72
_refine_diff_density_min -0.58
_refine_ls_extinction_method None
_refine_ls_goodness_of_fit_ref 1.1292
_refine_ls_hydrogen_treatment none
_refine_ls_matrix_type full
_refine_ls_number_parameters 574
_refine_ls_number_reflns 8084
_refine_ls_number_restraints 5
_refine_ls_R_factor_all 0.0443
_refine_ls_R_factor_gt 0.0423
_refine_ls_shift/su_max 0.0018351
_refine_ls_shift/su_mean 3.9349730
_refine_ls_structure_factor_coef F
_refine_ls_weighting_details
;
Method, part 1, Chebychev polynomial, (Watkin, 1994, Prince, 1982)
[weight] = 1.0/[A~0~*T~0~(x)+A~1~*T~1~(x) ... +A~n-1~]*T~n-1~(x)]
where A~i~ are the Chebychev coefficients listed below and x= Fcalc/Fmax
Method = Robust Weighting (Prince, 1982)
W = [weight] * [1-(deltaF/6*sigmaF)^2^]^2^
A~i~ are:
18.5 15.9 18.1 8.32 1.80
;
_refine_ls_weighting_scheme calc
_refine_ls_wR_factor_all 0.0437
_refine_ls_wR_factor_gt 0.0432
_refine_ls_wR_factor_ref 0.0432
_reflns_limit_h_max 16
_reflns_limit_h_min -15
_reflns_limit_k_max 16
_reflns_limit_k_min -14
_reflns_limit_l_max 17
_reflns_limit_l_min 0
_reflns_number_gt 8084
_reflns_number_total 8494
_reflns_threshold_expression I>2.0\s(I)
_oxford_diffrn_Wilson_B_factor 2.00
_oxford_diffrn_Wilson_scale 0.06
_oxford_refine_ls_r_factor_ref 0.0423
_oxford_refine_ls_scale 4.589(7)
_oxford_reflns_number_all 8494
_oxford_reflns_threshold_expression_ref I>2.0\s(I)
_oxford_structure_analysis_title 'eb0197 in P-1'
_cod_data_source_file c1dt11118c.txt
_cod_data_source_block eb0197
_cod_original_cell_volume 2149.75(17)
_cod_original_sg_symbol_H-M 'P -1 '
_cod_original_formula_sum 'C97.20 H80.80 Mn2 N11.60 O14 Zn2'
_cod_database_code 7016942

loop_
_symmetry_equiv_pos_as_xyz
x,y,z
-x,-y,-z

loop_
_atom_site_label
_atom_site_type_symbol
_atom_site_fract_x
_atom_site_fract_y
_atom_site_fract_z
_atom_site_U_iso_or_equiv
_atom_site_occupancy
_atom_site_adp_type
_atom_site_refinement_flags_posn
_atom_site_disorder_group
Zn1 Zn 0.966522(14) 0.676139(14) -0.184885(14) 0.0227 1.0000 Uani . .
Mn1 Mn 0.845105(16) 0.467038(17) 0.047081(16) 0.0191 1.0000 Uani . .
O2 O 0.87511(8) 0.53399(8) -0.10414(8) 0.0232 1.0000 Uani . .
O4 O 0.98953(7) 0.36756(8) 0.04556(7) 0.0213 1.0000 Uani . .
O15 O 1.16180(8) 0.59553(8) -0.19826(8) 0.0245 1.0000 Uani . .
O20 O 0.75895(8) 0.35479(8) 0.06035(8) 0.0274 1.0000 Uani . .
O29 O 0.69231(9) 0.67831(9) 0.01239(9) 0.0344 1.0000 Uani . .
O43 O 0.84269(8) 0.77253(9) -0.16503(9) 0.0308 1.0000 Uani . .
O48 O 1.16463(9) 0.81224(10) -0.30466(10) 0.0363 1.0000 Uani . .
N5 N 1.07322(8) 0.40630(9) -0.04053(9) 0.0205 1.0000 Uani . .
N28 N 0.69278(10) 0.56163(11) 0.05248(10) 0.0287 1.0000 Uani . .
N38 N 0.95363(10) 0.63341(10) -0.30838(9) 0.0249 1.0000 Uani . .
N47 N 1.05502(9) 0.82326(10) -0.27350(10) 0.0253 1.0000 Uani . .
N62 N 0.51510(18) 0.2386(2) 0.5459(2) 0.0767 1.0000 Uani . .
C6 C 1.08370(10) 0.36996(11) -0.11439(11) 0.0221 1.0000 Uani . .
C7 C 1.01357(11) 0.28367(11) -0.10550(11) 0.0242 1.0000 Uani . .
C8 C 0.97682(12) 0.29814(13) -0.19472(12) 0.0285 1.0000 Uani . .
C9 C 0.91274(13) 0.21821(15) -0.18993(14) 0.0353 1.0000 Uani . .
C10 C 0.88507(14) 0.12288(15) -0.09714(15) 0.0389 1.0000 Uani . .
C11 C 0.92073(15) 0.10804(14) -0.00885(14) 0.0384 1.0000 Uani . .
C12 C 0.98495(13) 0.18704(12) -0.01161(13) 0.0308 1.0000 Uani . .
C13 C 1.16671(10) 0.41955(12) -0.21334(11) 0.0236 1.0000 Uani . .
C14 C 1.19878(11) 0.53177(12) -0.25298(11) 0.0248 1.0000 Uani . .
C16 C 1.27023(12) 0.57887(13) -0.35171(12) 0.0296 1.0000 Uani . .
C17 C 1.31230(12) 0.51546(14) -0.40933(12) 0.0329 1.0000 Uani . .
C18 C 1.28361(12) 0.40374(14) -0.36936(13) 0.0314 1.0000 Uani . .
C19 C 1.21166(11) 0.35693(13) -0.27285(12) 0.0278 1.0000 Uani . .
C21 C 0.66711(12) 0.32167(13) 0.12973(12) 0.0292 1.0000 Uani . .
C22 C 0.64273(14) 0.20779(15) 0.16972(14) 0.0368 1.0000 Uani . .
C23 C 0.54508(16) 0.16619(17) 0.23496(16) 0.0476 1.0000 Uani . .
C24 C 0.47068(16) 0.2371(2) 0.26374(17) 0.0533 1.0000 Uani . .
C25 C 0.49364(13) 0.34821(17) 0.22726(15) 0.0426 1.0000 Uani . .
C26 C 0.59106(12) 0.39487(14) 0.15901(12) 0.0313 1.0000 Uani . .
C27 C 0.60478(11) 0.51677(14) 0.11545(12) 0.0290 1.0000 Uani . .
C30 C 0.51646(11) 0.58955(14) 0.14207(13) 0.0323 1.0000 Uani . .
C31 C 0.44699(13) 0.63918(15) 0.07620(14) 0.0360 1.0000 Uani . .
C32 C 0.36841(14) 0.70984(15) 0.09929(15) 0.0380 1.0000 Uani . .
C33 C 0.35952(13) 0.73255(16) 0.18784(15) 0.0396 1.0000 Uani . .
C34 C 0.42915(16) 0.6830(2) 0.25377(17) 0.0495 1.0000 Uani . .
C35 C 0.50743(15) 0.6121(2) 0.23083(16) 0.0481 1.0000 Uani . .
C36 C 0.81285(11) 0.52096(12) -0.16492(11) 0.0261 1.0000 Uani . .
C37 C 0.87054(11) 0.56693(11) -0.28116(11) 0.0248 1.0000 Uani . .
C39 C 1.01072(13) 0.67311(12) -0.40968(12) 0.0294 1.0000 Uani . .
C40 C 0.98669(15) 0.64856(13) -0.48648(13) 0.0358 1.0000 Uani . .
C41 C 0.89816(15) 0.58295(13) -0.45938(13) 0.0353 1.0000 Uani . .
C42 C 0.84020(13) 0.54078(13) -0.35546(13) 0.0313 1.0000 Uani . .
C44 C 0.82840(13) 0.87886(13) -0.22116(12) 0.0295 1.0000 Uani . .
C45 C 0.91110(12) 0.95611(12) -0.28917(12) 0.0286 1.0000 Uani . .
C46 C 1.02394(12) 0.92598(12) -0.30801(12) 0.0276 1.0000 Uani . .
C49 C 1.10594(12) 1.01622(12) -0.37105(13) 0.0300 1.0000 Uani . .
C50 C 1.12569(12) 1.06664(13) -0.48146(13) 0.0317 1.0000 Uani . .
C51 C 1.20392(13) 1.14769(14) -0.53967(14) 0.0357 1.0000 Uani . .
C52 C 1.26340(13) 1.17756(14) -0.48717(15) 0.0371 1.0000 Uani . .
C53 C 1.24470(15) 1.12692(15) -0.37724(15) 0.0415 1.0000 Uani . .
C54 C 1.16548(15) 1.04646(15) -0.31883(14) 0.0387 1.0000 Uani . .
C55 C 0.88390(13) 1.06856(13) -0.34427(13) 0.0331 1.0000 Uani . .
C56 C 0.78179(14) 1.10620(14) -0.33710(14) 0.0373 1.0000 Uani . .
C57 C 0.70003(14) 1.03081(15) -0.27118(15) 0.0391 1.0000 Uani . .
C58 C 0.72339(13) 0.92027(14) -0.21432(14) 0.0356 1.0000 Uani . .
C63 C 0.55830(16) 0.1713(2) 0.52110(18) 0.0512 1.0000 Uani . .
C64 C 0.61540(19) 0.0885(2) 0.48858(19) 0.0575 1.0000 Uani . .
N3 N 0.7053(5) 0.9338(5) 0.1392(5) 0.0838(14) 0.5000 Uiso D 2
C1 C 0.6490(4) 0.9259(3) 0.0962(4) 0.0455(9) 0.5000 Uiso D 2
C2 C 0.5794(4) 0.9165(5) 0.0365(4) 0.0640(11) 0.5000 Uiso D 2
N1 N 0.5827(7) 0.9463(7) 0.2023(7) 0.078(2) 0.3000 Uiso D 1
C3 C 0.6168(6) 0.9176(6) 0.1384(6) 0.0451(14) 0.3000 Uiso D 1
C4 C 0.6530(9) 0.8801(10) 0.0585(9) 0.085(3) 0.3000 Uiso D 1
H81 H 0.9959 0.3631 -0.2590 0.0348 1.0000 Uiso R .
H91 H 0.8878 0.2288 -0.2509 0.0421 1.0000 Uiso R .
H101 H 0.8414 0.0680 -0.0944 0.0471 1.0000 Uiso R .
H111 H 0.9012 0.0427 0.0550 0.0454 1.0000 Uiso R .
H121 H 1.0093 0.1759 0.0498 0.0369 1.0000 Uiso R .
H161 H 1.2905 0.6549 -0.3793 0.0350 1.0000 Uiso R .
H171 H 1.3602 0.5485 -0.4766 0.0394 1.0000 Uiso R .
H181 H 1.3136 0.3599 -0.4081 0.0373 1.0000 Uiso R .
H191 H 1.1922 0.2808 -0.2461 0.0337 1.0000 Uiso R .
H221 H 0.6942 0.1584 0.1519 0.0444 1.0000 Uiso R .
H231 H 0.5291 0.0893 0.2596 0.0568 1.0000 Uiso R .
H241 H 0.4038 0.2087 0.3087 0.0640 1.0000 Uiso R .
H251 H 0.4423 0.3953 0.2491 0.0506 1.0000 Uiso R .
H311 H 0.4535 0.6250 0.0146 0.0427 1.0000 Uiso R .
H321 H 0.3207 0.7432 0.0539 0.0463 1.0000 Uiso R .
H331 H 0.3055 0.7809 0.2037 0.0476 1.0000 Uiso R .
H341 H 0.4237 0.6984 0.3145 0.0593 1.0000 Uiso R .
H351 H 0.5551 0.5785 0.2763 0.0574 1.0000 Uiso R .
H361 H 0.7482 0.5602 -0.1573 0.0314 1.0000 Uiso R .
H362 H 0.7986 0.4438 -0.1410 0.0314 1.0000 Uiso R .
H391 H 1.0697 0.7197 -0.4286 0.0350 1.0000 Uiso R .
H401 H 1.0296 0.6754 -0.5568 0.0429 1.0000 Uiso R .
H411 H 0.8780 0.5677 -0.5119 0.0429 1.0000 Uiso R .
H421 H 0.7805 0.4947 -0.3350 0.0370 1.0000 Uiso R .
H501 H 1.0856 1.0456 -0.5177 0.0389 1.0000 Uiso R .
H511 H 1.2165 1.1826 -0.6153 0.0433 1.0000 Uiso R .
H521 H 1.3169 1.2328 -0.5267 0.0446 1.0000 Uiso R .
H531 H 1.2858 1.1470 -0.3412 0.0501 1.0000 Uiso R .
H541 H 1.1527 1.0120 -0.2432 0.0463 1.0000 Uiso R .
H551 H 0.9391 1.1207 -0.3885 0.0400 1.0000 Uiso R .
H561 H 0.7668 1.1825 -0.3764 0.0449 1.0000 Uiso R .
H571 H 0.6287 1.0555 -0.2654 0.0460 1.0000 Uiso R .
H581 H 0.6671 0.8700 -0.1690 0.0422 1.0000 Uiso R .
H641 H 0.5737 0.0228 0.5184 0.0705 1.0000 Uiso R .
H642 H 0.6793 0.0712 0.5125 0.0705 1.0000 Uiso R .
H643 H 0.6310 0.1164 0.4130 0.0705 1.0000 Uiso R .
H21 H 0.5090 0.9058 0.0780 0.0789 0.5000 Uiso R 2
H22 H 0.5832 0.9829 -0.0269 0.0789 0.5000 Uiso R 2
H23 H 0.6005 0.8545 0.0186 0.0789 0.5000 Uiso R 2
H41 H 0.7260 0.8961 0.0281 0.1387 0.3000 Uiso R 1
H42 H 0.6140 0.9173 0.0052 0.1387 0.3000 Uiso R 1
H43 H 0.6421 0.8018 0.0868 0.1387 0.3000 Uiso R 1
H290 H 0.7401 0.7082 -0.0439 0.0410 1.0000 Uiso R .
H480 H 1.1637 0.7417 -0.2700 0.0431 1.0000 Uiso R .

loop_
_atom_site_aniso_label
_atom_site_aniso_U_11
_atom_site_aniso_U_22
_atom_site_aniso_U_33
_atom_site_aniso_U_23
_atom_site_aniso_U_13
_atom_site_aniso_U_12
Zn1 0.02468(11) 0.02083(11) 0.02067(11) -0.00539(8) -0.00546(7) -0.00469(7)
Mn1 0.01628(12) 0.01940(12) 0.01965(12) -0.00553(9) -0.00387(8) -0.00289(8)
O2 0.0223(4) 0.0238(4) 0.0222(5) -0.0068(4) -0.0056(4) -0.0055(4)
O4 0.0185(4) 0.0229(5) 0.0203(4) -0.0071(4) -0.0026(3) -0.0026(3)
O15 0.0241(5) 0.0214(4) 0.0245(5) -0.0071(4) -0.0036(4) -0.0002(4)
O20 0.0227(5) 0.0282(5) 0.0291(5) -0.0099(4) -0.0025(4) -0.0066(4)
O29 0.0255(5) 0.0293(5) 0.0382(6) -0.0079(5) -0.0019(4) 0.0033(4)
O43 0.0256(5) 0.0240(5) 0.0350(6) -0.0061(4) -0.0034(4) -0.0014(4)
O48 0.0265(5) 0.0305(5) 0.0409(6) -0.0061(5) -0.0028(5) -0.0029(4)
N5 0.0163(5) 0.0209(5) 0.0214(5) -0.0067(4) -0.0028(4) -0.0007(4)
N28 0.0224(6) 0.0291(6) 0.0296(6) -0.0072(5) -0.0066(5) 0.0014(5)
N38 0.0270(6) 0.0226(5) 0.0231(6) -0.0066(5) -0.0073(5) 0.0006(4)
N47 0.0227(6) 0.0244(6) 0.0251(6) -0.0072(5) -0.0036(4) -0.0027(4)
N62 0.0534(12) 0.0954(17) 0.0983(17) -0.0599(15) -0.0132(11) 0.0071(12)
C6 0.0196(6) 0.0215(6) 0.0250(7) -0.0091(5) -0.0066(5) 0.0026(5)
C7 0.0219(6) 0.0232(6) 0.0287(7) -0.0125(5) -0.0053(5) 0.0021(5)
C8 0.0252(7) 0.0307(7) 0.0317(7) -0.0151(6) -0.0066(6) 0.0012(5)
C9 0.0292(7) 0.0457(9) 0.0398(8) -0.0255(7) -0.0075(6) -0.0027(6)
C10 0.0356(8) 0.0421(9) 0.0472(9) -0.0282(8) -0.0004(7) -0.0118(7)
C11 0.0479(9) 0.0284(8) 0.0358(8) -0.0139(7) 0.0008(7) -0.0086(7)
C12 0.0366(8) 0.0249(7) 0.0316(8) -0.0125(6) -0.0067(6) -0.0006(6)
C13 0.0193(6) 0.0271(7) 0.0250(7) -0.0108(5) -0.0058(5) 0.0002(5)
C14 0.0221(6) 0.0269(7) 0.0237(7) -0.0086(5) -0.0067(5) 0.0023(5)
C16 0.0291(7) 0.0307(7) 0.0247(7) -0.0079(6) -0.0040(6) -0.0015(6)
C17 0.0285(7) 0.0432(9) 0.0256(7) -0.0139(6) -0.0031(6) -0.0024(6)
C18 0.0265(7) 0.0412(8) 0.0320(8) -0.0215(7) -0.0051(6) 0.0017(6)
C19 0.0230(6) 0.0321(7) 0.0314(7) -0.0159(6) -0.0069(6) 0.0011(5)
C21 0.0232(7) 0.0362(8) 0.0264(7) -0.0088(6) -0.0065(5) -0.0078(6)
C22 0.0354(8) 0.0366(8) 0.0349(8) -0.0088(7) -0.0071(7) -0.0131(7)
C23 0.0439(10) 0.0472(10) 0.0436(10) -0.0097(8) -0.0029(8) -0.0222(8)
C24 0.0344(9) 0.0675(13) 0.0474(11) -0.0170(10) 0.0079(8) -0.0264(9)
C25 0.0253(8) 0.0586(11) 0.0383(9) -0.0172(8) 0.0018(7) -0.0102(7)
C26 0.0219(7) 0.0414(8) 0.0287(7) -0.0111(6) -0.0057(6) -0.0068(6)
C27 0.0201(6) 0.0393(8) 0.0259(7) -0.0116(6) -0.0058(5) -0.0001(6)
C30 0.0189(6) 0.0437(9) 0.0331(8) -0.0153(7) -0.0043(6) -0.0013(6)
C31 0.0296(8) 0.0474(9) 0.0367(8) -0.0218(7) -0.0106(6) 0.0031(7)
C32 0.0316(8) 0.0446(9) 0.0434(9) -0.0219(8) -0.0135(7) 0.0056(7)
C33 0.0287(8) 0.048(1) 0.0458(9) -0.0251(8) -0.0041(7) 0.0018(7)
C34 0.0408(10) 0.0767(14) 0.0451(10) -0.0392(10) -0.0115(8) 0.0086(9)
C35 0.0331(8) 0.0794(14) 0.0412(10) -0.0327(10) -0.0156(7) 0.0130(9)
C36 0.0228(6) 0.0300(7) 0.0260(7) -0.0102(6) -0.0081(5) -0.0022(5)
C37 0.0259(7) 0.0225(6) 0.0260(7) -0.0084(5) -0.0101(5) 0.0031(5)
C39 0.0344(8) 0.0258(7) 0.0246(7) -0.0070(6) -0.0065(6) -0.0006(6)
C40 0.0491(9) 0.0304(8) 0.0244(7) -0.0089(6) -0.0080(7) 0.0026(7)
C41 0.0493(9) 0.0324(8) 0.0314(8) -0.0150(6) -0.0204(7) 0.0059(7)
C42 0.0353(8) 0.0284(7) 0.0343(8) -0.0131(6) -0.0156(6) 0.0028(6)
C44 0.0325(8) 0.0263(7) 0.0296(7) -0.0113(6) -0.0066(6) -0.0013(6)
C45 0.0297(7) 0.0270(7) 0.0302(7) -0.0122(6) -0.0068(6) -0.0020(6)
C46 0.0323(7) 0.0247(7) 0.0268(7) -0.0101(6) -0.0082(6) -0.0029(6)
C49 0.0298(7) 0.0246(7) 0.0323(8) -0.0094(6) -0.0053(6) 0.0003(6)
C50 0.0273(7) 0.0314(7) 0.0346(8) -0.0123(6) -0.0056(6) -0.0015(6)
C51 0.0310(8) 0.0334(8) 0.0340(8) -0.0092(6) -0.0004(6) -0.0010(6)
C52 0.0300(8) 0.0305(8) 0.0470(9) -0.0143(7) -0.0029(7) -0.0062(6)
C53 0.0424(9) 0.0368(9) 0.0474(10) -0.0162(8) -0.0109(8) -0.0117(7)
C54 0.0436(9) 0.0362(8) 0.0356(8) -0.0118(7) -0.0085(7) -0.0106(7)
C55 0.0364(8) 0.0271(7) 0.0326(8) -0.0110(6) -0.0036(6) -0.0019(6)
C56 0.0405(9) 0.0303(8) 0.0388(9) -0.0124(7) -0.0103(7) 0.0054(7)
C57 0.0318(8) 0.0392(9) 0.0462(9) -0.0181(8) -0.0096(7) 0.0054(7)
C58 0.0291(7) 0.0339(8) 0.0421(9) -0.0144(7) -0.0061(6) -0.0028(6)
C63 0.0351(9) 0.0657(13) 0.0506(11) -0.0220(10) -0.0055(8) -0.0091(9)
C64 0.0525(12) 0.0591(13) 0.0528(12) -0.0173(10) -0.0070(9) -0.0034(10)

loop_
_atom_type_symbol
_atom_type_scat_dispersion_real
_atom_type_scat_dispersion_imag
_atom_type_scat_Cromer_Mann_a1
_atom_type_scat_Cromer_Mann_b1
_atom_type_scat_Cromer_Mann_a2
_atom_type_scat_Cromer_Mann_b2
_atom_type_scat_Cromer_Mann_a3
_atom_type_scat_Cromer_Mann_b3
_atom_type_scat_Cromer_Mann_a4
_atom_type_scat_Cromer_Mann_b4
_atom_type_scat_Cromer_Mann_c
_atom_type_scat_source
C 0.0181 0.0091 2.3100 20.8439 1.0200 10.2075 1.5886 0.5687 0.8650 51.6512 0.2156 'International Tables Vol C 4.2.6.8 and 6.1.1.4'
H 0.0000 0.0000 0.4930 10.5109 0.3229 26.1257 0.1402 3.1424 0.0408 57.7998 0.0030 'International Tables Vol C 4.2.6.8 and 6.1.1.4'
N 0.0311 0.0180 12.2126 0.0057 3.1322 9.8933 2.0125 28.9975 1.1663 0.5826 -11.5290 'International Tables Vol C 4.2.6.8 and 6.1.1.4'
O 0.0492 0.0322 3.0485 13.2771 2.2868 5.7011 1.5463 0.3239 0.8670 32.9089 0.2508 'International Tables Vol C 4.2.6.8 and 6.1.1.4'
Cl 0.3639 0.7018 11.4604 0.0104 7.1964 1.1662 6.2556 18.5194 1.6455 47.7784 -9.5574 'International Tables Vol C 4.2.6.8 and 6.1.1.4'
Mn -0.5299 2.8052 11.2819 5.3409 7.3573 0.3432 3.0193 17.8674 2.2441 83.7543 1.0896 'International Tables Vol C 4.2.6.8 and 6.1.1.4'
Zn -1.5491 0.6778 14.0743 3.2655 7.0318 0.2333 5.1652 10.3163 2.4100 58.7097 1.3041 'International Tables Vol C 4.2.6.8 and 6.1.1.4'

loop_
_geom_angle_atom_site_label_1
_geom_angle_site_symmetry_1
_geom_angle_atom_site_label_2
_geom_angle_atom_site_label_3
_geom_angle_site_symmetry_3
_geom_angle
_geom_angle_publ_flag
O4 2_765 Zn1 O2 . 85.12(4) yes
O4 2_765 Zn1 O15 . 69.54(3) yes
O2 . Zn1 O15 . 102.97(4) yes
O4 2_765 Zn1 O43 . 100.01(4) yes
O2 . Zn1 O43 . 91.67(4) yes
O15 . Zn1 O43 . 160.87(4) yes
O4 2_765 Zn1 N38 . 148.69(4) yes
O2 . Zn1 N38 . 77.46(4) yes
O15 . Zn1 N38 . 89.11(4) yes
O43 . Zn1 N38 . 106.25(5) yes
O4 2_765 Zn1 N47 . 97.89(4) yes
O2 . Zn1 N47 . 176.91(4) yes
O15 . Zn1 N47 . 78.81(4) yes
O43 . Zn1 N47 . 87.15(5) yes
N38 . Zn1 N47 . 100.13(5) yes
N5 2_765 Mn1 O15 2_765 85.17(4) yes
N5 2_765 Mn1 O2 . 87.94(4) yes
O15 2_765 Mn1 O2 . 170.65(4) yes
N5 2_765 Mn1 O4 . 89.98(4) yes
O15 2_765 Mn1 O4 . 82.51(4) yes
O2 . Mn1 O4 . 91.20(4) yes
N5 2_765 Mn1 O20 . 174.67(4) yes
O15 2_765 Mn1 O20 . 92.69(4) yes
O2 . Mn1 O20 . 94.71(4) yes
O4 . Mn1 O20 . 94.58(4) yes
N5 2_765 Mn1 N28 . 92.42(5) yes
O15 2_765 Mn1 N28 . 96.55(5) yes
O2 . Mn1 N28 . 90.03(5) yes
O4 . Mn1 N28 . 177.35(4) yes
O20 . Mn1 N28 . 82.97(5) yes
Zn1 . O2 Mn1 . 119.15(5) yes
Zn1 . O2 C36 . 112.81(8) yes
Mn1 . O2 C36 . 124.14(8) yes
Mn1 . O4 Zn1 2_765 109.09(4) yes
Mn1 . O4 N5 . 119.24(7) yes
Zn1 2_765 O4 N5 . 111.77(7) yes
Mn1 2_765 O15 Zn1 . 95.67(4) yes
Mn1 2_765 O15 C14 . 119.03(9) yes
Zn1 . O15 C14 . 121.89(8) yes
Mn1 . O20 C21 . 125.53(10) yes
N28 . O29 H290 . 112.8 no
Zn1 . O43 C44 . 129.14(10) yes
N47 . O48 H480 . 93.8 no
O4 . N5 Mn1 2_765 114.55(8) yes
O4 . N5 C6 . 117.85(11) yes
Mn1 2_765 N5 C6 . 126.95(9) yes
Mn1 . N28 O29 . 120.68(8) yes
Mn1 . N28 C27 . 123.24(10) yes
O29 . N28 C27 . 113.44(12) yes
Zn1 . N38 C37 . 112.80(10) yes
Zn1 . N38 C39 . 127.79(10) yes
C37 . N38 C39 . 119.04(13) yes
O48 . N47 Zn1 . 117.36(9) yes
O48 . N47 C46 . 112.90(12) yes
Zn1 . N47 C46 . 129.71(10) yes
N5 . C6 C7 . 122.67(12) yes
N5 . C6 C13 . 118.74(12) yes
C7 . C6 C13 . 118.55(12) yes
C6 . C7 C8 . 118.71(13) yes
C6 . C7 C12 . 122.26(13) yes
C8 . C7 C12 . 119.00(13) yes
C7 . C8 C9 . 120.31(15) yes
C7 . C8 H81 . 119.9 no
C9 . C8 H81 . 119.8 no
C8 . C9 C10 . 120.39(15) yes
C8 . C9 H91 . 119.8 no
C10 . C9 H91 . 119.8 no
C9 . C10 C11 . 119.69(15) yes
C9 . C10 H101 . 120.1 no
C11 . C10 H101 . 120.2 no
C10 . C11 C12 . 120.99(16) yes
C10 . C11 H111 . 119.5 no
C12 . C11 H111 . 119.5 no
C7 . C12 C11 . 119.60(15) yes
C7 . C12 H121 . 120.0 no
C11 . C12 H121 . 120.4 no
C6 . C13 C14 . 121.19(12) yes
C6 . C13 C19 . 120.29(13) yes
C14 . C13 C19 . 118.45(13) yes
C13 . C14 O15 . 121.64(13) yes
C13 . C14 C16 . 119.58(13) yes
O15 . C14 C16 . 118.78(13) yes
C14 . C16 C17 . 120.67(14) yes
C14 . C16 H161 . 119.7 no
C17 . C16 H161 . 119.7 no
C16 . C17 C18 . 120.15(14) yes
C16 . C17 H171 . 119.9 no
C18 . C17 H171 . 119.9 no
C17 . C18 C19 . 119.67(14) yes
C17 . C18 H181 . 120.1 no
C19 . C18 H181 . 120.2 no
C13 . C19 C18 . 121.43(14) yes
C13 . C19 H191 . 119.3 no
C18 . C19 H191 . 119.3 no
O20 . C21 C22 . 116.39(15) yes
O20 . C21 C26 . 124.17(14) yes
C22 . C21 C26 . 119.29(14) yes
C21 . C22 C23 . 121.17(18) yes
C21 . C22 H221 . 119.3 no
C23 . C22 H221 . 119.5 no
C22 . C23 C24 . 119.77(18) yes
C22 . C23 H231 . 120.1 no
C24 . C23 H231 . 120.1 no
C23 . C24 C25 . 119.99(16) yes
C23 . C24 H241 . 119.9 no
C25 . C24 H241 . 120.1 no
C24 . C25 C26 . 122.32(18) yes
C24 . C25 H251 . 118.8 no
C26 . C25 H251 . 118.8 no
C21 . C26 C25 . 117.44(16) yes
C21 . C26 C27 . 123.89(13) yes
C25 . C26 C27 . 118.47(16) yes
C26 . C27 N28 . 119.75(14) yes
C26 . C27 C30 . 120.60(13) yes
N28 . C27 C30 . 119.64(14) yes
C27 . C30 C31 . 120.83(14) yes
C27 . C30 C35 . 119.68(14) yes
C31 . C30 C35 . 119.40(15) yes
C30 . C31 C32 . 120.30(15) yes
C30 . C31 H311 . 119.7 no
C32 . C31 H311 . 120.0 no
C31 . C32 C33 . 120.30(16) yes
C31 . C32 H321 . 119.8 no
C33 . C32 H321 . 119.9 no
C32 . C33 C34 . 119.41(16) yes
C32 . C33 H331 . 120.3 no
C34 . C33 H331 . 120.3 no
C33 . C34 C35 . 120.24(17) yes
C33 . C34 H341 . 119.9 no
C35 . C34 H341 . 119.9 no
C30 . C35 C34 . 120.33(16) yes
C30 . C35 H351 . 119.9 no
C34 . C35 H351 . 119.8 no
O2 . C36 C37 . 109.68(11) yes
O2 . C36 H361 . 109.5 no
C37 . C36 H361 . 109.4 no
O2 . C36 H362 . 109.4 no
C37 . C36 H362 . 109.4 no
H361 . C36 H362 . 109.5 no
C36 . C37 N38 . 116.30(12) yes
C36 . C37 C42 . 121.93(13) yes
N38 . C37 C42 . 121.76(14) yes
N38 . C39 C40 . 122.24(15) yes
N38 . C39 H391 . 118.9 no
C40 . C39 H391 . 118.9 no
C39 . C40 C41 . 118.82(15) yes
C39 . C40 H401 . 120.7 no
C41 . C40 H401 . 120.5 no
C40 . C41 C42 . 119.19(14) yes
C40 . C41 H411 . 120.4 no
C42 . C41 H411 . 120.4 no
C37 . C42 C41 . 118.87(15) yes
C37 . C42 H421 . 120.5 no
C41 . C42 H421 . 120.6 no
O43 . C44 C45 . 124.47(14) yes
O43 . C44 C58 . 118.03(14) yes
C45 . C44 C58 . 117.49(14) yes
C44 . C45 C46 . 124.29(14) yes
C44 . C45 C55 . 118.23(14) yes
C46 . C45 C55 . 117.46(14) yes
C45 . C46 N47 . 121.78(13) yes
C45 . C46 C49 . 119.86(13) yes
N47 . C46 C49 . 118.34(13) yes
C46 . C49 C50 . 120.76(14) yes
C46 . C49 C54 . 119.82(14) yes
C50 . C49 C54 . 119.37(15) yes
C49 . C50 C51 . 120.58(15) yes
C49 . C50 H501 . 119.7 no
C51 . C50 H501 . 119.7 no
C50 . C51 C52 . 119.87(16) yes
C50 . C51 H511 . 120.2 no
C52 . C51 H511 . 120.0 no
C51 . C52 C53 . 119.81(15) yes
C51 . C52 H521 . 120.1 no
C53 . C52 H521 . 120.1 no
C52 . C53 C54 . 120.28(16) yes
C52 . C53 H531 . 119.8 no
C54 . C53 H531 . 119.9 no
C53 . C54 C49 . 120.08(16) yes
C53 . C54 H541 . 120.0 no
C49 . C54 H541 . 119.9 no
C45 . C55 C56 . 123.13(15) yes
C45 . C55 H551 . 118.4 no
C56 . C55 H551 . 118.4 no
C55 . C56 C57 . 119.04(15) yes
C55 . C56 H561 . 120.4 no
C57 . C56 H561 . 120.5 no
C56 . C57 C58 . 119.67(16) yes
C56 . C57 H571 . 120.1 no
C58 . C57 H571 . 120.2 no
C44 . C58 C57 . 122.43(15) yes
C44 . C58 H581 . 118.7 no
C57 . C58 H581 . 118.8 no
N62 . C63 C64 . 178.3(2) yes
C63 . C64 H641 . 109.5 no
C63 . C64 H642 . 109.6 no
H641 . C64 H642 . 109.5 no
C63 . C64 H643 . 109.3 no
H641 . C64 H643 . 109.5 no
H642 . C64 H643 . 109.5 no
N3 . C1 C2 . 177.5(6) yes
C1 . C2 H21 . 109.9 no
C1 . C2 H22 . 109.4 no
H21 . C2 H22 . 109.5 no
C1 . C2 H23 . 109.1 no
H21 . C2 H23 . 109.5 no
H22 . C2 H23 . 109.5 no
N1 . C3 C4 . 176.3(9) yes
C3 . C4 H41 . 110.8 no
C3 . C4 H42 . 107.9 no
H41 . C4 H42 . 109.5 no
C3 . C4 H43 . 109.7 no
H41 . C4 H43 . 109.5 no
H42 . C4 H43 . 109.5 no

loop_
_geom_bond_atom_site_label_1
_geom_bond_atom_site_label_2
_geom_bond_site_symmetry_2
_geom_bond_distance
_geom_bond_publ_flag
Zn1 O4 2_765 2.0273(10) yes
Zn1 O2 . 2.0588(10) yes
Zn1 O15 . 2.6538(10) yes
Zn1 O43 . 1.9889(11) yes
Zn1 N38 . 2.1010(12) yes
Zn1 N47 . 2.0928(12) yes
Mn1 N5 2_765 2.0337(11) yes
Mn1 O15 2_765 1.9289(10) yes
Mn1 O2 . 1.8966(10) yes
Mn1 O4 . 2.1837(10) yes
Mn1 O20 . 1.8729(10) yes
Mn1 N28 . 2.2381(12) yes
O2 C36 . 1.3934(17) yes
O4 N5 . 1.3701(14) yes
O15 C14 . 1.3487(17) yes
O20 C21 . 1.3274(18) yes
O29 N28 . 1.3978(17) yes
O29 H290 . 0.850 no
O43 C44 . 1.3094(19) yes
O48 N47 . 1.4020(16) yes
O48 H480 . 0.850 no
N5 C6 . 1.2975(18) yes
N28 C27 . 1.288(2) yes
N38 C37 . 1.3438(19) yes
N38 C39 . 1.346(2) yes
N47 C46 . 1.290(2) yes
N62 C63 . 1.135(3) yes
C6 C7 . 1.4812(19) yes
C6 C13 . 1.4814(19) yes
C7 C8 . 1.397(2) yes
C7 C12 . 1.401(2) yes
C8 C9 . 1.384(2) yes
C8 H81 . 0.950 no
C9 C10 . 1.382(3) yes
C9 H91 . 0.950 no
C10 C11 . 1.375(3) yes
C10 H101 . 0.950 no
C11 C12 . 1.388(2) yes
C11 H111 . 0.950 no
C12 H121 . 0.950 no
C13 C14 . 1.412(2) yes
C13 C19 . 1.406(2) yes
C14 C16 . 1.400(2) yes
C16 C17 . 1.387(2) yes
C16 H161 . 0.950 no
C17 C18 . 1.393(2) yes
C17 H171 . 0.950 no
C18 C19 . 1.382(2) yes
C18 H181 . 0.950 no
C19 H191 . 0.950 no
C21 C22 . 1.404(2) yes
C21 C26 . 1.422(2) yes
C22 C23 . 1.386(2) yes
C22 H221 . 0.950 no
C23 C24 . 1.385(3) yes
C23 H231 . 0.950 no
C24 C25 . 1.371(3) yes
C24 H241 . 0.950 no
C25 C26 . 1.410(2) yes
C25 H251 . 0.950 no
C26 C27 . 1.472(2) yes
C27 C30 . 1.500(2) yes
C30 C31 . 1.382(2) yes
C30 C35 . 1.386(2) yes
C31 C32 . 1.385(2) yes
C31 H311 . 0.950 no
C32 C33 . 1.385(3) yes
C32 H321 . 0.950 no
C33 C34 . 1.385(3) yes
C33 H331 . 0.950 no
C34 C35 . 1.384(3) yes
C34 H341 . 0.950 no
C35 H351 . 0.950 no
C36 C37 . 1.514(2) yes
C36 H361 . 0.950 no
C36 H362 . 0.950 no
C37 C42 . 1.390(2) yes
C39 C40 . 1.371(2) yes
C39 H391 . 0.950 no
C40 C41 . 1.395(3) yes
C40 H401 . 0.950 no
C41 C42 . 1.378(2) yes
C41 H411 . 0.950 no
C42 H421 . 0.950 no
C44 C45 . 1.423(2) yes
C44 C58 . 1.419(2) yes
C45 C46 . 1.475(2) yes
C45 C55 . 1.410(2) yes
C46 C49 . 1.504(2) yes
C49 C50 . 1.386(2) yes
C49 C54 . 1.384(2) yes
C50 C51 . 1.392(2) yes
C50 H501 . 0.950 no
C51 C52 . 1.384(3) yes
C51 H511 . 0.950 no
C52 C53 . 1.381(3) yes
C52 H521 . 0.950 no
C53 C54 . 1.397(2) yes
C53 H531 . 0.950 no
C54 H541 . 0.950 no
C55 C56 . 1.369(2) yes
C55 H551 . 0.950 no
C56 C57 . 1.396(3) yes
C56 H561 . 0.950 no
C57 C58 . 1.381(2) yes
C57 H571 . 0.950 no
C58 H581 . 0.950 no
C63 C64 . 1.429(3) yes
C64 H641 . 0.950 no
C64 H642 . 0.950 no
C64 H643 . 0.950 no
N3 C1 . 1.104(7) yes
C1 C2 . 1.434(7) yes
C2 H21 . 0.950 no
C2 H22 . 0.950 no
C2 H23 . 0.950 no
N1 C3 . 1.103(11) yes
C3 C4 . 1.381(11) yes
C4 H41 . 0.950 no
C4 H42 . 0.950 no
C4 H43 . 0.950 no
